data_2209988
loop_
_publ_author_name
'Qing Wang'
'Xiao-Niu Fang'

_publ_section_title
;Bis(1-{[3-(cyclohexylammonio)propyl]iminomethyl}naphthalen-2-olato)cobalt(II)
 dichloride dihydrate
;
_journal_coeditor_code RZ2061
_journal_issue 8
_journal_name_full 'Acta Crystallographica Section E'
_journal_page_first m1946
_journal_page_last m1947
_journal_paper_doi 10.1107/S1600536806027863
_journal_volume 62
_journal_year 2006
_chemical_formula_iupac '[Co (C20 H26 N2 O1)2] Cl2, 2H2 O'
_chemical_formula_moiety 'C40 H52 Co N4 O2 2+ , 2Cl - , 2H2 O'
_chemical_formula_sum 'C40 H56 Cl2 Co N4 O4'
_chemical_formula_weight 786.72
_chemical_name_systematic
;
Bis(1-{[3-(cyclohexylammonio)propyl]iminomethyl}naphthalen-2-olato)cobalt(II)
dichloride dihydrate
;
_space_group_IT_number 14
_symmetry_cell_setting monoclinic
_symmetry_space_group_name_Hall '-P 2ybc'
_symmetry_space_group_name_H-M 'P 1 21/c 1'
_atom_sites_solution_hydrogens geom
_atom_sites_solution_primary direct
_atom_sites_solution_secondary difmap
_audit_creation_method SHELXL97
_cell_angle_alpha 90.00
_cell_angle_beta 92.5210(10)
_cell_angle_gamma 90.00
_cell_formula_units_Z 2
_cell_length_a 11.1710(10)
_cell_length_b 7.4230(10)
_cell_length_c 23.654(3)
_cell_measurement_reflns_used 3952
_cell_measurement_temperature 298(2)
_cell_measurement_theta_max 26.7
_cell_measurement_theta_min 2.4
_cell_volume 1959.5(4)
_computing_cell_refinement 'SAINT (Bruker, 2000)'
_computing_data_collection 'SMART (Bruker, 2000)'
_computing_data_reduction SAINT
_computing_molecular_graphics SHELXTL
_computing_publication_material SHELXTL
_computing_structure_refinement SHELXTL
_computing_structure_solution 'SHELXTL (Bruker, 2000)'
_diffrn_ambient_temperature 298(2)
_diffrn_measured_fraction_theta_full 0.958
_diffrn_measured_fraction_theta_max 0.958
_diffrn_measurement_device_type 'Bruker SMART CCD area-detector'
_diffrn_measurement_method '\f and \w'
_diffrn_radiation_monochromator graphite
_diffrn_radiation_source 'fine-focus sealed tube'
_diffrn_radiation_type MoK\a
_diffrn_radiation_wavelength 0.71073
_diffrn_reflns_av_R_equivalents 0.0372
_diffrn_reflns_av_sigmaI/netI 0.0400
_diffrn_reflns_limit_h_max 14
_diffrn_reflns_limit_h_min -14
_diffrn_reflns_limit_k_max 9
_diffrn_reflns_limit_k_min -9
_diffrn_reflns_limit_l_max 30
_diffrn_reflns_limit_l_min -30
_diffrn_reflns_number 16510
_diffrn_reflns_theta_full 28.29
_diffrn_reflns_theta_max 28.29
_diffrn_reflns_theta_min 1.72
_exptl_absorpt_coefficient_mu 0.619
_exptl_absorpt_correction_T_max 0.8506
_exptl_absorpt_correction_T_min 0.8264
_exptl_absorpt_correction_type multi-scan
_exptl_absorpt_process_details '(SADABS; Bruker, 2000)'
_exptl_crystal_colour red
_exptl_crystal_density_diffrn 1.333
_exptl_crystal_density_method 'not measured'
_exptl_crystal_description block
_exptl_crystal_F_000 834
_exptl_crystal_size_max 0.32
_exptl_crystal_size_mid 0.28
_exptl_crystal_size_min 0.27
_refine_diff_density_max 0.448
_refine_diff_density_min -0.702
_refine_ls_extinction_method none
_refine_ls_goodness_of_fit_ref 1.036
_refine_ls_hydrogen_treatment mixed
_refine_ls_matrix_type full
_refine_ls_number_parameters 238
_refine_ls_number_reflns 4659
_refine_ls_number_restraints 3
_refine_ls_restrained_S_all 1.037
_refine_ls_R_factor_all 0.0671
_refine_ls_R_factor_gt 0.0496
_refine_ls_shift/su_max 0.000
_refine_ls_shift/su_mean 0.000
_refine_ls_structure_factor_coef Fsqd
_refine_ls_weighting_details 'calc w = 1/[\s^2^(Fo^2^)+(0.0987P)^2^+0.3207P] where P=(Fo^2^+2Fc^2^)/3'
_refine_ls_weighting_scheme calc
_refine_ls_wR_factor_gt 0.1477
_refine_ls_wR_factor_ref 0.1617
_reflns_number_gt 3581
_reflns_number_total 4659
_reflns_threshold_expression I>2\s(I)
_cod_data_source_file rz2061.cif
_cod_data_source_block I
_cod_depositor_comments
;
The following automatic conversions were performed:
'_symmetry_cell_setting' value 'Monoclinic' changed to 'monoclinic'
according to '/home/saulius/struct/CIF-dictionaries/cif_core.dic'
dictionary named 'cif_core.dic' version 2.4.1 from 2010-06-29.

Automatic conversion script
Id: cif_fix_enum 1527 2010-12-29 10:47:43Z saulius 

The following automatic conversions were performed:

'_symmetry_cell_setting' value 'Monoclinic' changed to 'monoclinic'
according to /home/saulius/struct/CIF-dictionaries/cif_core.dic
dictionary named 'cif_core.dic' version 2.4.1 from 2010-06-29.

Automatic conversion script
Id: cif_fix_values 1715 2011-07-08 13:25:40Z adriana 
;
_cod_original_cell_volume 1959.6(4)
_cod_original_sg_symbol_H-M 'P 21/c'
_cod_database_code 2209988
_cod_database_fobs_code 2209988

loop_
_symmetry_equiv_pos_as_xyz
'x, y, z'
'-x, y+1/2, -z+1/2'
'-x, -y, -z'
'x, -y-1/2, z-1/2'

loop_
_atom_site_type_symbol
_atom_site_label
_atom_site_fract_x
_atom_site_fract_y
_atom_site_fract_z
_atom_site_U_iso_or_equiv
_atom_site_adp_type
_atom_site_calc_flag
_atom_site_refinement_flags
_atom_site_occupancy
Co Co1 1.0000 1.0000 1.0000 0.03216(16) Uani d S 1
Cl Cl1 0.94965(7) 0.41640(11) 0.80532(3) 0.0582(2) Uani d . 1
O O1 1.12784(18) 0.8903(3) 1.03633(8) 0.0514(5) Uani d . 1
O O2 0.8110(5) 0.6530(7) 0.7116(2) 0.1640(19) Uani d D 1
N N1 0.97899(18) 0.8030(3) 0.94851(8) 0.0347(4) Uani d . 1
N N2 0.82930(18) 1.0549(3) 0.76477(8) 0.0364(4) Uani d . 1
H H2A 0.8875 1.0035 0.7452 0.044 Uiso calc R 1
H H2B 0.8564 1.1629 0.7770 0.044 Uiso calc R 1
C C1 1.1832(2) 0.7411(4) 1.02529(11) 0.0422(6) Uani d . 1
C C2 1.2909(3) 0.7052(4) 1.05912(13) 0.0596(8) Uani d . 1
H H2 1.3167 0.7875 1.0867 0.072 Uiso calc R 1
C C3 1.3547(3) 0.5536(5) 1.05127(13) 0.0576(8) Uani d . 1
H H3 1.4239 0.5336 1.0737 0.069 Uiso calc R 1
C C4 1.3194(2) 0.4242(4) 1.00981(12) 0.0453(6) Uani d . 1
C C5 1.3885(3) 0.2674(4) 1.00203(14) 0.0594(8) Uani d . 1
H H5 1.4583 0.2495 1.0243 0.071 Uiso calc R 1
C C6 1.3549(3) 0.1431(5) 0.96284(16) 0.0700(10) Uani d . 1
H H6 1.4012 0.0407 0.9578 0.084 Uiso calc R 1
C C7 1.2497(3) 0.1701(5) 0.92991(15) 0.0664(9) Uani d . 1
H H7 1.2256 0.0838 0.9033 0.080 Uiso calc R 1
C C8 1.1818(3) 0.3208(4) 0.93605(12) 0.0503(7) Uani d . 1
H H8 1.1124 0.3357 0.9133 0.060 Uiso calc R 1
C C9 1.2142(2) 0.4530(4) 0.97565(11) 0.0389(6) Uani d . 1
C C10 1.1464(2) 0.6183(3) 0.98377(10) 0.0361(5) Uani d . 1
C C11 1.0431(2) 0.6578(3) 0.94816(10) 0.0352(5) Uani d . 1
H H11 1.0194 0.5699 0.9220 0.042 Uiso calc R 1
C C12 0.8818(2) 0.8062(3) 0.90439(10) 0.0368(5) Uani d . 1
H H12A 0.8101 0.8559 0.9201 0.044 Uiso calc R 1
H H12B 0.8641 0.6840 0.8922 0.044 Uiso calc R 1
C C13 0.9152(2) 0.9174(4) 0.85405(10) 0.0386(5) Uani d . 1
H H13A 0.9784 0.8578 0.8343 0.046 Uiso calc R 1
H H13B 0.9444 1.0345 0.8666 0.046 Uiso calc R 1
C C14 0.8060(3) 0.9402(5) 0.81471(11) 0.0499(7) Uani d . 1
H H14A 0.7791 0.8224 0.8017 0.060 Uiso calc R 1
H H14B 0.7421 0.9937 0.8355 0.060 Uiso calc R 1
C C15 0.7216(2) 1.0836(4) 0.72575(10) 0.0364(5) Uani d . 1
H H15 0.6882 0.9655 0.7153 0.044 Uiso calc R 1
C C16 0.7587(2) 1.1773(4) 0.67215(11) 0.0433(6) Uani d . 1
H H16A 0.8187 1.1056 0.6541 0.052 Uiso calc R 1
H H16B 0.7937 1.2936 0.6816 0.052 Uiso calc R 1
C C17 0.6501(3) 1.2028(4) 0.63160(11) 0.0520(7) Uani d . 1
H H17A 0.6744 1.2660 0.5981 0.062 Uiso calc R 1
H H17B 0.6193 1.0858 0.6199 0.062 Uiso calc R 1
C C18 0.5518(3) 1.3090(5) 0.65904(13) 0.0609(8) Uani d . 1
H H18A 0.5795 1.4305 0.6671 0.073 Uiso calc R 1
H H18B 0.4821 1.3164 0.6332 0.073 Uiso calc R 1
C C19 0.5179(3) 1.2182(5) 0.71341(13) 0.0612(8) Uani d . 1
H H19A 0.4819 1.1022 0.7046 0.073 Uiso calc R 1
H H19B 0.4588 1.2913 0.7316 0.073 Uiso calc R 1
C C20 0.6256(2) 1.1912(4) 0.75401(12) 0.0502(7) Uani d . 1
H H20A 0.6577 1.3075 0.7657 0.060 Uiso calc R 1
H H20B 0.6011 1.1280 0.7875 0.060 Uiso calc R 1
H H2C 0.852(3) 0.753(3) 0.7116(17) 0.080 Uiso d D 1
H H2D 0.848(3) 0.587(4) 0.7372(13) 0.080 Uiso d D 1

loop_
_atom_site_aniso_label
_atom_site_aniso_U_11
_atom_site_aniso_U_22
_atom_site_aniso_U_33
_atom_site_aniso_U_12
_atom_site_aniso_U_13
_atom_site_aniso_U_23
Co1 0.0355(3) 0.0335(3) 0.0270(2) 0.00775(18) -0.00410(17) -0.00039(17)
Cl1 0.0644(5) 0.0538(5) 0.0567(4) -0.0188(4) 0.0056(3) -0.0106(3)
O1 0.0555(11) 0.0488(11) 0.0482(11) 0.0207(9) -0.0169(9) -0.0121(9)
O2 0.203(5) 0.109(3) 0.174(5) 0.007(3) -0.052(4) 0.006(3)
N1 0.0365(10) 0.0377(11) 0.0295(9) 0.0024(8) -0.0028(8) 0.0034(8)
N2 0.0365(11) 0.0393(11) 0.0328(10) -0.0009(9) -0.0047(8) 0.0018(8)
C1 0.0448(14) 0.0435(14) 0.0377(13) 0.0118(12) -0.0038(11) 0.0024(11)
C2 0.0597(18) 0.0598(19) 0.0571(18) 0.0191(15) -0.0225(14) -0.0145(15)
C3 0.0503(17) 0.0628(18) 0.0580(18) 0.0214(15) -0.0159(14) -0.0035(15)
C4 0.0447(15) 0.0434(15) 0.0479(15) 0.0122(12) 0.0027(11) 0.0077(12)
C5 0.0546(17) 0.0571(19) 0.0660(19) 0.0237(15) -0.0027(14) 0.0018(16)
C6 0.071(2) 0.056(2) 0.083(2) 0.0275(17) -0.0025(18) -0.0108(18)
C7 0.080(2) 0.0502(18) 0.068(2) 0.0194(17) -0.0027(17) -0.0130(16)
C8 0.0568(17) 0.0433(15) 0.0508(16) 0.0090(13) 0.0005(13) -0.0011(12)
C9 0.0420(14) 0.0376(13) 0.0377(13) 0.0045(11) 0.0068(10) 0.0054(10)
C10 0.0372(12) 0.0394(13) 0.0317(11) 0.0049(10) 0.0021(9) 0.0062(10)
C11 0.0403(13) 0.0348(12) 0.0306(11) 0.0016(10) 0.0020(9) 0.0027(9)
C12 0.0359(12) 0.0381(13) 0.0357(12) 0.0014(10) -0.0041(10) -0.0018(10)
C13 0.0350(12) 0.0464(15) 0.0339(12) 0.0022(10) -0.0048(10) 0.0010(11)
C14 0.0452(15) 0.0616(17) 0.0417(15) -0.0097(13) -0.0112(12) 0.0155(13)
C15 0.0340(12) 0.0405(14) 0.0340(12) 0.0013(10) -0.0061(9) -0.0003(10)
C16 0.0413(14) 0.0515(16) 0.0370(13) 0.0021(12) 0.0001(10) 0.0042(11)
C17 0.0533(16) 0.0656(19) 0.0364(14) 0.0151(14) -0.0053(12) 0.0057(13)
C18 0.0563(18) 0.074(2) 0.0514(17) 0.0253(16) -0.0050(14) 0.0108(15)
C19 0.0417(15) 0.082(2) 0.0598(18) 0.0190(15) 0.0027(13) 0.0068(17)
C20 0.0463(15) 0.0643(19) 0.0402(14) 0.0102(13) 0.0035(11) 0.0037(13)

loop_
_atom_type_symbol
_atom_type_description
_atom_type_scat_dispersion_real
_atom_type_scat_dispersion_imag
_atom_type_scat_source
C C 0.0033 0.0016 'International Tables Vol C Tables 4.2.6.8 and 6.1.1.4'
H H 0.0000 0.0000 'International Tables Vol C Tables 4.2.6.8 and 6.1.1.4'
N N 0.0061 0.0033 'International Tables Vol C Tables 4.2.6.8 and 6.1.1.4'
O O 0.0106 0.0060 'International Tables Vol C Tables 4.2.6.8 and 6.1.1.4'
Cl Cl 0.1484 0.1585 'International Tables Vol C Tables 4.2.6.8 and 6.1.1.4'
Co Co 0.3494 0.9721 'International Tables Vol C Tables 4.2.6.8 and 6.1.1.4'

loop_
_geom_angle_atom_site_label_1
_geom_angle_atom_site_label_2
_geom_angle_atom_site_label_3
_geom_angle_site_symmetry_1
_geom_angle_site_symmetry_3
_geom_angle
_geom_angle_publ_flag
O1 Co1 O1 3_777 . 180.0 yes
O1 Co1 N1 3_777 . 88.26(8) yes
O1 Co1 N1 . . 91.74(8) yes
O1 Co1 N1 3_777 3_777 91.74(8) ?
O1 Co1 N1 . 3_777 88.26(8) ?
N1 Co1 N1 . 3_777 180.0 yes
C1 O1 Co1 . . 130.86(17) ?
H2C O2 H2D . . 105(2) ?
C11 N1 C12 . . 113.6(2) ?
C11 N1 Co1 . . 126.07(17) ?
C12 N1 Co1 . . 120.35(16) ?
C14 N2 C15 . . 114.0(2) ?
C14 N2 H2A . . 108.8 ?
C15 N2 H2A . . 108.8 ?
C14 N2 H2B . . 108.8 ?
C15 N2 H2B . . 108.8 ?
H2A N2 H2B . . 107.7 ?
O1 C1 C10 . . 124.9(2) ?
O1 C1 C2 . . 116.0(2) ?
C10 C1 C2 . . 119.1(2) ?
C3 C2 C1 . . 120.8(3) ?
C3 C2 H2 . . 119.6 ?
C1 C2 H2 . . 119.6 ?
C2 C3 C4 . . 121.9(3) ?
C2 C3 H3 . . 119.1 ?
C4 C3 H3 . . 119.1 ?
C9 C4 C5 . . 119.7(3) ?
C9 C4 C3 . . 119.5(2) ?
C5 C4 C3 . . 120.8(3) ?
C6 C5 C4 . . 121.0(3) ?
C6 C5 H5 . . 119.5 ?
C4 C5 H5 . . 119.5 ?
C5 C6 C7 . . 119.2(3) ?
C5 C6 H6 . . 120.4 ?
C7 C6 H6 . . 120.4 ?
C8 C7 C6 . . 121.2(3) ?
C8 C7 H7 . . 119.4 ?
C6 C7 H7 . . 119.4 ?
C7 C8 C9 . . 121.3(3) ?
C7 C8 H8 . . 119.3 ?
C9 C8 H8 . . 119.3 ?
C8 C9 C4 . . 117.6(2) ?
C8 C9 C10 . . 124.1(2) ?
C4 C9 C10 . . 118.4(2) ?
C1 C10 C11 . . 119.2(2) ?
C1 C10 C9 . . 120.4(2) ?
C11 C10 C9 . . 120.4(2) ?
N1 C11 C10 . . 126.9(2) ?
N1 C11 H11 . . 116.6 ?
C10 C11 H11 . . 116.6 ?
N1 C12 C13 . . 111.6(2) ?
N1 C12 H12A . . 109.3 ?
C13 C12 H12A . . 109.3 ?
N1 C12 H12B . . 109.3 ?
C13 C12 H12B . . 109.3 ?
H12A C12 H12B . . 108.0 ?
C12 C13 C14 . . 109.0(2) ?
C12 C13 H13A . . 109.9 ?
C14 C13 H13A . . 109.9 ?
C12 C13 H13B . . 109.9 ?
C14 C13 H13B . . 109.9 ?
H13A C13 H13B . . 108.3 ?
N2 C14 C13 . . 112.8(2) ?
N2 C14 H14A . . 109.0 ?
C13 C14 H14A . . 109.0 ?
N2 C14 H14B . . 109.0 ?
C13 C14 H14B . . 109.0 ?
H14A C14 H14B . . 107.8 ?
N2 C15 C20 . . 111.5(2) ?
N2 C15 C16 . . 109.7(2) ?
C20 C15 C16 . . 110.6(2) ?
N2 C15 H15 . . 108.3 ?
C20 C15 H15 . . 108.3 ?
C16 C15 H15 . . 108.3 ?
C15 C16 C17 . . 110.0(2) ?
C15 C16 H16A . . 109.7 ?
C17 C16 H16A . . 109.7 ?
C15 C16 H16B . . 109.7 ?
C17 C16 H16B . . 109.7 ?
H16A C16 H16B . . 108.2 ?
C18 C17 C16 . . 111.4(2) ?
C18 C17 H17A . . 109.3 ?
C16 C17 H17A . . 109.3 ?
C18 C17 H17B . . 109.3 ?
C16 C17 H17B . . 109.3 ?
H17A C17 H17B . . 108.0 ?
C19 C18 C17 . . 110.1(3) ?
C19 C18 H18A . . 109.6 ?
C17 C18 H18A . . 109.6 ?
C19 C18 H18B . . 109.6 ?
C17 C18 H18B . . 109.6 ?
H18A C18 H18B . . 108.1 ?
C18 C19 C20 . . 112.0(3) ?
C18 C19 H19A . . 109.2 ?
C20 C19 H19A . . 109.2 ?
C18 C19 H19B . . 109.2 ?
C20 C19 H19B . . 109.2 ?
H19A C19 H19B . . 107.9 ?
C15 C20 C19 . . 110.3(2) ?
C15 C20 H20A . . 109.6 ?
C19 C20 H20A . . 109.6 ?
C15 C20 H20B . . 109.6 ?
C19 C20 H20B . . 109.6 ?
H20A C20 H20B . . 108.1 ?

loop_
_geom_bond_atom_site_label_1
_geom_bond_atom_site_label_2
_geom_bond_site_symmetry_2
_geom_bond_distance
_geom_bond_publ_flag
Co1 O1 3_777 1.826(2) ?
Co1 O1 . 1.826(2) yes
Co1 N1 . 1.911(2) yes
Co1 N1 3_777 1.911(2) ?
O1 C1 . 1.301(3) ?
O2 H2C . 0.87(3) ?
O2 H2D . 0.87(3) ?
N1 C11 . 1.294(3) ?
N1 C12 . 1.473(3) ?
N2 C14 . 1.488(3) ?
N2 C15 . 1.500(3) ?
N2 H2A . 0.9000 ?
N2 H2B . 0.9000 ?
C1 C10 . 1.389(4) ?
C1 C2 . 1.440(4) ?
C2 C3 . 1.350(4) ?
C2 H2 . 0.9300 ?
C3 C4 . 1.417(4) ?
C3 H3 . 0.9300 ?
C4 C9 . 1.413(4) ?
C4 C5 . 1.413(4) ?
C5 C6 . 1.349(5) ?
C5 H5 . 0.9300 ?
C6 C7 . 1.395(5) ?
C6 H6 . 0.9300 ?
C7 C8 . 1.363(4) ?
C7 H7 . 0.9300 ?
C8 C9 . 1.393(4) ?
C8 H8 . 0.9300 ?
C9 C10 . 1.459(3) ?
C10 C11 . 1.429(3) ?
C11 H11 . 0.9300 ?
C12 C13 . 1.509(3) ?
C12 H12A . 0.9700 ?
C12 H12B . 0.9700 ?
C13 C14 . 1.511(3) ?
C13 H13A . 0.9700 ?
C13 H13B . 0.9700 ?
C14 H14A . 0.9700 ?
C14 H14B . 0.9700 ?
C15 C20 . 1.515(4) ?
C15 C16 . 1.520(3) ?
C15 H15 . 0.9800 ?
C16 C17 . 1.525(4) ?
C16 H16A . 0.9700 ?
C16 H16B . 0.9700 ?
C17 C18 . 1.520(4) ?
C17 H17A . 0.9700 ?
C17 H17B . 0.9700 ?
C18 C19 . 1.514(4) ?
C18 H18A . 0.9700 ?
C18 H18B . 0.9700 ?
C19 C20 . 1.519(4) ?
C19 H19A . 0.9700 ?
C19 H19B . 0.9700 ?
C20 H20A . 0.9700 ?
C20 H20B . 0.9700 ?

loop_
_geom_hbond_atom_site_label_D
_geom_hbond_atom_site_label_H
_geom_hbond_atom_site_label_A
_geom_hbond_site_symmetry_A
_geom_hbond_distance_DH
_geom_hbond_distance_HA
_geom_hbond_distance_DA
_geom_hbond_angle_DHA
O2 H2D Cl1 . 0.87(3) 2.31(3) 3.178(5) 179(3)
O2 H2C N2 . 0.87(3) 2.59(3) 3.241(5) 133(4)
O2 H2C Cl1 2_756 0.87(3) 2.58(2) 3.350(6) 149(4)
N2 H2B Cl1 1_565 0.90 2.24 3.133(2) 172
N2 H2A Cl1 2_756 0.90 2.31 3.204(2) 171
